data_4505408
loop_
_publ_author_name
'Alshahateet, Solhe F.'
'Bishop, Roger'
'Craig, Donald C.'
'Scudder, Marcia L.'

_publ_section_title
;
 Role of Double C&#x2212;H&#x00B7;&#x00B7;&#x00B7;N Weak Hydrogen Bonding
 Motifs inN-Heteroaromatic Inclusion Chemistry
;
_journal_issue 4
_journal_name_full 'Crystal Growth &amp; Design'
_journal_page_first 837
_journal_paper_doi 10.1021/cg049927r
_journal_volume 4
_journal_year 2004
_chemical_formula_moiety 'C23 H16 Br2 N2'
_chemical_formula_sum 'C23 H16 Br2 N2'
_chemical_formula_weight 480.2
_space_group_IT_number 2
_symmetry_cell_setting triclinic
_symmetry_space_group_name_Hall '-P 1'
_symmetry_space_group_name_H-M 'P -1'
_atom_type_scat_source 'International Tables for X-ray Crystallography, Vol. IV'
_audit_creation_method 'RAELSPUB and manual entry'
_cell_angle_alpha 102.68(2)
_cell_angle_beta 93.93(3)
_cell_angle_gamma 117.32(3)
_cell_formula_units_Z 2
_cell_length_a 10.222(7)
_cell_length_b 10.354(7)
_cell_length_c 10.498(8)
_cell_measurement_reflns_used 10
_cell_measurement_temperature 294
_cell_measurement_theta_max 13
_cell_measurement_theta_min 12
_cell_volume 944.5(12)
_computing_cell_refinement 'CAD4 Version 5.0, 1989'
_computing_data_collection 'CAD4 Version 5.0, 1989'
_computing_data_reduction 'Local program'
_computing_molecular_graphics 'ORTEP-II, (Johnson, 1976)'
_computing_publication_material 'Local programs'
_computing_structure_refinement 'RAELS, (Rae, 1989)'
_computing_structure_solution 'SIR92 (Altomare et al, 1994)'
_diffrn_measurement_device_type 'Nonius CAD-4'
_diffrn_measurement_method \w--2\q
_diffrn_radiation_type 'Mo K\a'
_diffrn_radiation_wavelength 0.71073
_diffrn_reflns_av_R_equivalents 0.014
_diffrn_reflns_limit_h_max 12
_diffrn_reflns_limit_h_min -12
_diffrn_reflns_limit_k_max 12
_diffrn_reflns_limit_k_min -12
_diffrn_reflns_limit_l_max 12
_diffrn_reflns_limit_l_min 0
_diffrn_reflns_number 3515
_diffrn_reflns_theta_max 25
_diffrn_standards_decay_% 0
_diffrn_standards_interval_time 30min
_diffrn_standards_number 1
_exptl_absorpt_coefficient_mu 4.257
_exptl_absorpt_correction_T_max 0.61
_exptl_absorpt_correction_T_min 0.43
_exptl_absorpt_correction_type analytical
_exptl_absorpt_process_details '(DeMeulenaer & Tompa, 1965)'
_exptl_crystal_colour colourless
_exptl_crystal_density_diffrn 1.69
_exptl_crystal_density_method 'not measured'
_exptl_crystal_description block
_exptl_crystal_F_000 476.0
_exptl_crystal_size_max 0.21
_exptl_crystal_size_mid 0.17
_exptl_crystal_size_min 0.15
_refine_diff_density_max 0.80
_refine_diff_density_min -0.74
_refine_ls_extinction_method none
_refine_ls_goodness_of_fit_ref 1.69
_refine_ls_hydrogen_treatment noref
_refine_ls_number_parameters 244
_refine_ls_number_reflns 2385
_refine_ls_R_factor_gt 0.038
_refine_ls_shift/su_max 0.002
_refine_ls_structure_factor_coef F
_refine_ls_weighting_details 'w = 1/[\s^2^(F) + 0.0004F^2^]'
_refine_ls_weighting_scheme calc
_refine_ls_wR_factor_ref 0.049
_reflns_number_gt 2385
_reflns_number_total 3316
_reflns_threshold_expression I>2\s(I)
_cod_data_source_file cg049927rsi20040518_065258.cif
_cod_data_source_block DRB223_apohost
_cod_original_cell_volume 944.5(8)
_cod_database_code 4505408

loop_
_symmetry_equiv_pos_site_id
_symmetry_equiv_pos_as_xyz
1 x,y,z
2 -x,-y,-z

loop_
_atom_site_label
_atom_site_fract_x
_atom_site_fract_y
_atom_site_fract_z
_atom_site_U_iso_or_equiv
_atom_site_adp_type
_atom_site_type_symbol
_atom_site_occupancy
Br1 0.28652(6) 0.19188(7) 0.41869(5) 0.0600(2) Uani Br 1.0
Br2 0.63395(7) 0.14549(6) 0.95022(5) 0.0619(2) Uani Br 1.0
N1 0.6517(4) 0.3797(4) 0.4254(4) 0.0386(9) Uani N 1.0
N2 0.7876(4) 0.5111(4) 0.9636(4) 0.0371(9) Uani N 1.0
C1 0.4356(5) 0.2924(5) 0.6935(4) 0.036(1) Uani C 1.0
C2 0.4657(5) 0.3297(5) 0.5628(4) 0.037(1) Uani C 1.0
C3 0.5970(5) 0.3146(5) 0.5188(4) 0.036(1) Uani C 1.0
C4 0.6540(5) 0.2358(5) 0.5788(4) 0.036(1) Uani C 1.0
C5 0.5862(5) 0.1611(5) 0.6842(4) 0.039(1) Uani C 1.0
C6 0.6875(5) 0.2608(5) 0.8190(4) 0.037(1) Uani C 1.0
C7 0.6777(5) 0.4043(5) 0.8674(4) 0.0318(9) Uani C 1.0
C8 0.5617(5) 0.4205(5) 0.8038(4) 0.0312(9) Uani C 1.0
C9 0.4285(5) 0.1393(5) 0.6878(4) 0.041(1) Uani C 1.0
C10 0.7701(5) 0.3695(5) 0.3833(4) 0.037(1) Uani C 1.0
C11 0.8262(5) 0.4325(6) 0.2792(5) 0.048(1) Uani C 1.0
C12 0.9437(5) 0.4221(6) 0.2322(5) 0.050(1) Uani C 1.0
C13 1.0122(6) 0.3543(6) 0.2890(5) 0.051(1) Uani C 1.0
C14 0.9622(5) 0.2931(5) 0.3902(5) 0.047(1) Uani C 1.0
C15 0.8388(5) 0.2975(5) 0.4385(4) 0.037(1) Uani C 1.0
C16 0.7765(5) 0.2308(5) 0.5375(4) 0.038(1) Uani C 1.0
C17 0.7940(5) 0.6480(5) 1.0021(4) 0.037(1) Uani C 1.0
C18 0.9124(6) 0.7649(6) 1.1054(5) 0.055(1) Uani C 1.0
C19 0.9253(7) 0.9064(6) 1.1393(6) 0.064(2) Uani C 1.0
C20 0.8247(7) 0.9370(6) 1.0749(6) 0.059(1) Uani C 1.0
C21 0.7097(6) 0.8289(6) 0.9775(5) 0.049(1) Uani C 1.0
C22 0.6897(5) 0.6797(5) 0.9403(4) 0.036(1) Uani C 1.0
C23 0.5709(5) 0.5601(5) 0.8402(4) 0.037(1) Uani C 1.0
HC1 0.3377 0.2861 0.7093 0.036 Uani H 1.0
HC2 0.4870 0.4363 0.5735 0.037 Uani H 1.0
HC5 0.5817 0.0600 0.6657 0.039 Uani H 1.0
HC6 0.7937 0.2897 0.8108 0.037 Uani H 1.0
H1C9 0.3569 0.0602 0.6058 0.041 Uani H 1.0
H2C9 0.3948 0.1075 0.7683 0.041 Uani H 1.0
HC11 0.7798 0.4850 0.2397 0.048 Uani H 1.0
HC12 0.9803 0.4638 0.1565 0.050 Uani H 1.0
HC13 1.0996 0.3500 0.2553 0.051 Uani H 1.0
HC14 1.0135 0.2451 0.4302 0.047 Uani H 1.0
HC16 0.8222 0.1788 0.5787 0.038 Uani H 1.0
HC18 0.9858 0.7444 1.1531 0.055 Uani H 1.0
HC19 1.0092 0.9891 1.2120 0.064 Uani H 1.0
HC20 0.8377 1.0417 1.1014 0.059 Uani H 1.0
HC21 0.6387 0.8534 0.9315 0.049 Uani H 1.0
HC23 0.4931 0.5773 0.7956 0.037 Uani H 1.0

loop_
_atom_site_aniso_label
_atom_site_aniso_U_11
_atom_site_aniso_U_22
_atom_site_aniso_U_33
_atom_site_aniso_U_12
_atom_site_aniso_U_13
_atom_site_aniso_U_23
_atom_site_aniso_type_symbol
Br1 0.0430(3) 0.0755(4) 0.0520(3) 0.0298(3) -0.0089(2) 0.0035(3) Br
Br2 0.0819(4) 0.0596(4) 0.0605(4) 0.0401(3) 0.0154(3) 0.0339(3) Br
N1 0.038(2) 0.044(2) 0.036(2) 0.021(2) 0.005(2) 0.012(2) N
N2 0.038(2) 0.040(2) 0.038(2) 0.023(2) 0.006(2) 0.013(2) N
C1 0.031(2) 0.037(3) 0.039(2) 0.017(2) 0.006(2) 0.008(2) C
C2 0.033(2) 0.041(3) 0.038(2) 0.020(2) 0.000(2) 0.008(2) C
C3 0.037(2) 0.035(3) 0.037(2) 0.023(2) 0.002(2) 0.005(2) C
C4 0.040(2) 0.027(2) 0.038(3) 0.017(2) 0.004(2) 0.004(2) C
C5 0.047(3) 0.031(3) 0.043(3) 0.023(2) 0.009(2) 0.010(2) C
C6 0.044(3) 0.039(3) 0.039(2) 0.024(2) 0.012(2) 0.020(2) C
C7 0.037(2) 0.034(3) 0.032(2) 0.020(2) 0.013(2) 0.016(2) C
C8 0.032(2) 0.034(3) 0.032(2) 0.019(2) 0.009(2) 0.010(2) C
C9 0.041(3) 0.029(3) 0.047(3) 0.011(2) 0.009(2) 0.010(2) C
C10 0.032(2) 0.040(3) 0.031(2) 0.015(2) 0.000(2) 0.004(2) C
C11 0.044(3) 0.051(3) 0.044(3) 0.018(2) 0.004(2) 0.014(2) C
C12 0.041(3) 0.063(3) 0.036(3) 0.018(3) 0.011(2) 0.011(2) C
C13 0.046(3) 0.049(3) 0.046(3) 0.019(3) 0.014(2) 0.001(2) C
C14 0.044(3) 0.044(3) 0.046(3) 0.024(2) 0.006(2) -0.003(2) C
C15 0.036(2) 0.034(3) 0.033(2) 0.015(2) 0.003(2) 0.000(2) C
C16 0.042(3) 0.035(3) 0.038(3) 0.024(2) 0.001(2) 0.003(2) C
C17 0.037(2) 0.043(3) 0.032(2) 0.020(2) 0.008(2) 0.009(2) C
C18 0.046(3) 0.054(3) 0.053(3) 0.022(3) -0.004(2) 0.003(3) C
C19 0.058(4) 0.050(4) 0.057(4) 0.017(3) -0.002(3) -0.006(3) C
C20 0.064(4) 0.041(3) 0.060(4) 0.022(3) 0.012(3) 0.001(3) C
C21 0.058(3) 0.046(3) 0.049(3) 0.033(3) 0.012(3) 0.005(2) C
C22 0.038(2) 0.039(3) 0.037(3) 0.022(2) 0.014(2) 0.012(2) C
C23 0.036(2) 0.046(3) 0.037(2) 0.026(2) 0.008(2) 0.011(2) C

loop_
_geom_angle_atom_site_label_1
_geom_angle_atom_site_label_2
_geom_angle_atom_site_label_3
_geom_angle
_geom_angle_site_symmetry_1
_geom_angle_site_symmetry_2
_geom_angle_site_symmetry_3
_geom_angle_publ_flag
C3 N1 C10 117.7(4) 1_555 1_555 1_555 no
C7 N2 C17 118.2(4) 1_555 1_555 1_555 no
C2 C1 C8 107.6(3) 1_555 1_555 1_555 no
C2 C1 C9 109.8(3) 1_555 1_555 1_555 no
C8 C1 C9 111.3(3) 1_555 1_555 1_555 no
Br1 C2 C1 110.3(3) 1_555 1_555 1_555 no
Br1 C2 C3 107.5(3) 1_555 1_555 1_555 no
C1 C2 C3 113.1(4) 1_555 1_555 1_555 no
N1 C3 C2 115.7(4) 1_555 1_555 1_555 no
N1 C3 C4 124.6(4) 1_555 1_555 1_555 no
C2 C3 C4 119.7(4) 1_555 1_555 1_555 no
C3 C4 C5 122.8(4) 1_555 1_555 1_555 no
C3 C4 C16 116.6(4) 1_555 1_555 1_555 no
C5 C4 C16 120.6(4) 1_555 1_555 1_555 no
C4 C5 C6 108.3(4) 1_555 1_555 1_555 no
C4 C5 C9 112.3(4) 1_555 1_555 1_555 no
C6 C5 C9 109.2(4) 1_555 1_555 1_555 no
Br2 C6 C5 109.4(3) 1_555 1_555 1_555 no
Br2 C6 C7 109.5(3) 1_555 1_555 1_555 no
C5 C6 C7 112.7(3) 1_555 1_555 1_555 no
N2 C7 C6 115.2(4) 1_555 1_555 1_555 no
N2 C7 C8 124.4(4) 1_555 1_555 1_555 no
C6 C7 C8 120.3(4) 1_555 1_555 1_555 no
C1 C8 C7 122.4(4) 1_555 1_555 1_555 no
C1 C8 C23 120.2(4) 1_555 1_555 1_555 no
C7 C8 C23 117.3(4) 1_555 1_555 1_555 no
C1 C9 C5 107.4(3) 1_555 1_555 1_555 no
N1 C10 C11 118.6(4) 1_555 1_555 1_555 no
N1 C10 C15 122.6(4) 1_555 1_555 1_555 no
C11 C10 C15 118.8(4) 1_555 1_555 1_555 no
C10 C11 C12 120.4(5) 1_555 1_555 1_555 no
C11 C12 C13 120.3(5) 1_555 1_555 1_555 no
C12 C13 C14 121.1(4) 1_555 1_555 1_555 no
C13 C14 C15 120.2(5) 1_555 1_555 1_555 no
C10 C15 C14 119.1(4) 1_555 1_555 1_555 no
C10 C15 C16 117.3(4) 1_555 1_555 1_555 no
C14 C15 C16 123.5(4) 1_555 1_555 1_555 no
C4 C16 C15 121.1(4) 1_555 1_555 1_555 no
N2 C17 C18 118.9(4) 1_555 1_555 1_555 no
N2 C17 C22 122.3(4) 1_555 1_555 1_555 no
C18 C17 C22 118.7(4) 1_555 1_555 1_555 no
C17 C18 C19 119.3(5) 1_555 1_555 1_555 no
C18 C19 C20 121.3(5) 1_555 1_555 1_555 no
C19 C20 C21 121.3(5) 1_555 1_555 1_555 no
C20 C21 C22 119.6(5) 1_555 1_555 1_555 no
C17 C22 C21 119.7(4) 1_555 1_555 1_555 no
C17 C22 C23 117.5(4) 1_555 1_555 1_555 no
C21 C22 C23 122.8(4) 1_555 1_555 1_555 no
C8 C23 C22 120.2(4) 1_555 1_555 1_555 no

loop_
_geom_bond_atom_site_label_1
_geom_bond_atom_site_label_2
_geom_bond_distance
_geom_bond_site_symmetry_1
_geom_bond_site_symmetry_2
_geom_bond_publ_flag
Br1 C2 1.988(4) 1_555 1_555 no
Br2 C6 1.962(4) 1_555 1_555 no
N1 C3 1.322(5) 1_555 1_555 no
N1 C10 1.358(5) 1_555 1_555 no
N2 C7 1.311(5) 1_555 1_555 no
N2 C17 1.354(6) 1_555 1_555 no
C1 C2 1.520(6) 1_555 1_555 no
C1 C8 1.521(6) 1_555 1_555 no
C1 C9 1.541(6) 1_555 1_555 no
C2 C3 1.511(6) 1_555 1_555 no
C3 C4 1.420(6) 1_555 1_555 no
C4 C5 1.513(6) 1_555 1_555 no
C4 C16 1.373(6) 1_555 1_555 no
C5 C6 1.523(6) 1_555 1_555 no
C5 C9 1.526(6) 1_555 1_555 no
C6 C7 1.513(6) 1_555 1_555 no
C7 C8 1.415(6) 1_555 1_555 no
C8 C23 1.368(6) 1_555 1_555 no
C10 C11 1.416(6) 1_555 1_555 no
C10 C15 1.413(6) 1_555 1_555 no
C11 C12 1.369(7) 1_555 1_555 no
C12 C13 1.385(8) 1_555 1_555 no
C13 C14 1.365(7) 1_555 1_555 no
C14 C15 1.408(6) 1_555 1_555 no
C15 C16 1.401(6) 1_555 1_555 no
C17 C18 1.416(6) 1_555 1_555 no
C17 C22 1.409(6) 1_555 1_555 no
C18 C19 1.370(8) 1_555 1_555 no
C19 C20 1.384(8) 1_555 1_555 no
C20 C21 1.343(7) 1_555 1_555 no
C21 C22 1.420(6) 1_555 1_555 no
C22 C23 1.409(6) 1_555 1_555 no
